data_4105973
loop_
_publ_author_name
'Alicea A. Leitch'
'Kristina Lekin'
'Stephen M. Winter'
'Laura E. Downie'
'Hideki Tsuruda'
'John S. Tse'
'Masaki Mito'
'Serge Desgreniers'
'Paul A. Dube'
'Sijia Zhang'
'Qingqing Liu'
'Changqing Jin'
'Yasuo Ohishi'
'Richard T. Oakley'

_publ_contact_author_address
; Department of Chemistry
University of Waterloo
Waterloo, ON N2L 3G1 Canada
;
_publ_contact_author_email oakley@uwaterloo.ca
_publ_contact_author_fax 519-746-0435
_publ_contact_author_name Oakley
_publ_contact_author_phone 519-888-4582
_publ_section_title
;
 From Magnets to Metals: The Response of Tetragonal Bisdiselenazolyl
 Radicals to Pressure
;
_journal_name_full 'Journal of the American Chemical Society'
_journal_page_first 6051
_journal_page_last 6060
_journal_paper_doi 10.1021/ja200391j
_journal_volume 133
_journal_year 2011
_chemical_formula_moiety 'C7 H5 Cl N3 Se4'
_chemical_formula_sum 'C7 H5 Cl N3 Se4'
_chemical_formula_weight 482.43
_chemical_name_common ClBPSSEt
_chemical_name_systematic ' ?'
_space_group_IT_number 113
_symmetry_cell_setting tetragonal
_symmetry_space_group_name_Hall 'P -4 2ab'
_symmetry_space_group_name_H-M 'P -4 21 m'
_cell_angle_alpha 90.0
_cell_angle_beta 90.0
_cell_angle_gamma 90.0
_cell_formula_units_Z 4
_cell_length_a 15.61515(21)
_cell_length_b 15.61515(21)
_cell_length_c 3.50758(6)
_cell_measurement_temperature 293(2)
_cell_volume 855.26(2)
_computing_structure_refinement GSAS
_diffrn_ambient_temperature 293(2)
_diffrn_radiation_polarisn_ratio 0.95
_diffrn_radiation_probe x-ray
_diffrn_radiation_type synchrotron
_diffrn_radiation_wavelength 0.51446
_diffrn_source synchrotron
_diffrn_source_type 'SPring-8 BL10XU'
_exptl_absorpt_correction_T_max 1.00000
_exptl_absorpt_correction_T_min 1.00000
_exptl_absorpt_process_details
;   GSAS Absorption/surface roughness correction: function number 0
 No correction is applied.
;
_exptl_crystal_colour black
_exptl_crystal_density_diffrn 3.747
_pd_calc_method 'Rietveld Refinement'
_pd_meas_2theta_range_inc 0.01
_pd_meas_2theta_range_max 32.86
_pd_meas_2theta_range_min 1.0
_pd_phase_name 'clbpsset 7.97 GPa'
_pd_proc_2theta_range_inc 0.01
_pd_proc_2theta_range_max 32.86
_pd_proc_2theta_range_min 1.0
_pd_proc_info_datetime 2010-11-02T16:49:22
_pd_proc_ls_background_function
;   GSAS Background function number 1 with  8 terms.
 Shifted Chebyshev function of 1st kind
      1:    37802.1     2:    22393.7     3:   -745.270     4:   -59.9463    
      5:   -143.365     6:    221.212     7:    6.49978     8:   -32.5566    
;
_pd_proc_ls_peak_cutoff 0.00100
_pd_proc_ls_profile_function
;
 CW Profile function number 2 with  18 terms
 Profile coefficients for Simpson's rule integration of pseudovoigt function
 C.J. Howard (1982). J. Appl. Cryst.,15,615-620.
 P. Thompson, D.E. Cox & J.B. Hastings (1987). J. Appl. Cryst.,20,79-83.
 Peak tails are ignored  where the intensity is below 0.0010 times the peak
   Aniso. broadening axis   0.0   0.0   1.0
;
_pd_proc_ls_prof_R_factor 0.0117
_pd_proc_ls_prof_wR_expected 0.0047
_pd_proc_ls_prof_wR_factor 0.0184
_refine_ls_goodness_of_fit_all 3.88
_refine_ls_matrix_type full
_refine_ls_number_parameters 1
_refine_ls_number_restraints 0
_refine_ls_R_Fsqd_factor 1.98048
_refine_ls_shift/su_max 0.03
_refine_ls_shift/su_mean 0.03
_reflns_d_resolution_high 1.815
_reflns_d_resolution_low 7.808
_reflns_limit_h_max 9
_reflns_limit_h_min 0
_reflns_limit_k_max 6
_reflns_limit_k_min 0
_reflns_limit_l_max 2
_reflns_limit_l_min 0
_reflns_number_total 61
_cod_data_source_file ja200391j_si_014.cif
_cod_data_source_block ClBPSSEt_7.97GPa
_cod_database_code 4105973
_cod_database_fobs_code 4105973
_gsas_exptl_extinct_corr_t_min 1.00000
_gsas_exptl_extinct_corr_t_max 1.00000

loop_
_symmetry_equiv_pos_site_id
_symmetry_equiv_pos_as_xyz
1 +x,+y,+z
2 +y,-x,-z
3 -x,-y,+z
4 -y,+x,-z
5 -x+1/2,+y+1/2,-z
6 +y+1/2,+x+1/2,+z
7 +x+1/2,-y+1/2,-z
8 -y+1/2,-x+1/2,+z

loop_
_atom_site_type_symbol
_atom_site_label
_atom_site_fract_x
_atom_site_fract_y
_atom_site_fract_z
_atom_site_occupancy
_atom_site_thermal_displace_type
_atom_site_U_iso_or_equiv
_atom_site_symmetry_multiplicity
_atom_site_refinement_flags
Se Se1 0.5954 0.55433 0.25753 1.0 Uiso 0.03052 8 G
Se Se2 0.7304 0.51103 0.02199 1.0 Uiso 0.02967 8 G
Cl Cl1 0.92573 0.57427 -0.12005 1.0 Uiso 0.0296 4 G
C C1 0.71198 0.67622 0.34854 1.0 Uiso 0.0296 8 G
C C3 0.85462 0.64538 0.08692 1.0 Uiso 0.0296 4 G
N N1 0.63153 0.65935 0.41467 1.0 Uiso 0.0296 8 G
C C2 0.77168 0.61894 0.16264 1.0 Uiso 0.0296 8 G
N N2 0.74344 0.75656 0.4619 1.0 Uiso 0.0296 4 G
C C5 0.62933 0.87067 0.43837 1.0 Uiso 0.0296 4 G
H H5A 0.5943 0.9057 0.6002 1.0 Uiso 0.0593 4 G
H H5B 0.59327 0.83618 0.27897 1.0 Uiso 0.0593 8 G
C C4 0.68753 0.81247 0.68464 1.0 Uiso 0.0296 4 G
H H4 0.65142 0.7778 0.84535 1.0 Uiso 0.0593 8 G

loop_
_atom_type_symbol
_atom_type_number_in_cell
_atom_type_scat_dispersion_real
_atom_type_scat_dispersion_imag
_atom_type_scat_Cromer_Mann_a1
_atom_type_scat_Cromer_Mann_a2
_atom_type_scat_Cromer_Mann_a3
_atom_type_scat_Cromer_Mann_a4
_atom_type_scat_Cromer_Mann_b1
_atom_type_scat_Cromer_Mann_b2
_atom_type_scat_Cromer_Mann_b3
_atom_type_scat_Cromer_Mann_b4
_atom_type_scat_Cromer_Mann_c
_atom_type_scat_source
Se 16.0 0.000 0.000 17.0006 2.40980 5.81960 0.27260 3.97310 15.2372 4.35430 43.8163 2.84090 International_Tables_Vol_C
Cl 4.0 0.000 0.000 11.4604 0.01040 7.19640 1.16620 6.25560 18.5194 1.64550 47.7784 -9.5574 International_Tables_Vol_C
C 28.0 0.000 0.000 2.31000 20.8439 1.02000 10.2075 1.58860 0.56870 0.86500 51.6512 0.21560 International_Tables_Vol_C
N 12.0 0.000 0.000 12.2126 0.00570 3.13220 9.89330 2.01250 28.9975 1.16630 0.58260 -11.529 International_Tables_Vol_C
H 20.0 0.000 0.000 0.49300 10.5109 0.32291 26.1257 0.14019 3.14236 0.04081 57.7997 0.00304 International_Tables_Vol_C

loop_
_geom_angle_atom_site_label_1
_geom_angle_atom_site_label_2
_geom_angle_atom_site_label_3
_geom_angle
_geom_angle_site_symmetry_1
_geom_angle_site_symmetry_3
_geom_angle_publ_flag
Se2 Se1 N1 95.00130 1_555 1_555 n
Se1 Se2 C2 87.56120 1_555 1_555 n
N1 C1 C2 125.1502 1_555 1_555 n
N1 C1 N2 117.82590 1_555 1_555 n
C2 C1 N2 117.01970 1_555 1_555 n
Cl1 C3 C2 119.29890 1_555 1_555 n
Cl1 C3 C2 119.29890 1_555 8_665 n
C2 C3 C2 121.37200 1_555 8_665 n
Se1 N1 C1 115.26070 1_555 1_555 n
Se2 C2 C1 116.97930 1_555 1_555 n
Se2 C2 C3 122.69620 1_555 1_555 n
C1 C2 C3 120.30320 1_555 1_555 n
C1 N2 C1 122.9854 1_555 8_665 n
C1 N2 C4 118.42980 1_555 1_555 n
C1 N2 C4 118.42980 8_665 1_555 n
H5A C5 H5B 109.2887 1_555 1_555 n
H5A C5 H5B 109.2887 1_555 8_665 n
H5A C5 C4 109.8267 1_555 1_555 n
H5B C5 H5B 108.6368 1_555 8_665 n
H5B C5 C4 109.8885 1_555 1_555 n
H5B C5 C4 109.8885 8_665 1_555 n
N2 C4 C5 113.7676 1_555 1_555 n
N2 C4 H4 109.0772 1_555 1_555 n
N2 C4 H4 109.0772 1_555 8_665 n
C5 C4 H4 108.2080 1_555 1_555 n
C5 C4 H4 108.2080 1_555 8_665 n
H4 C4 H4 108.3731 1_555 8_665 n

loop_
_geom_bond_atom_site_label_1
_geom_bond_atom_site_label_2
_geom_bond_distance
_geom_bond_site_symmetry_2
_geom_bond_publ_flag
Se1 Se2 2.362960 1_555 n
Se1 N1 1.819720 1_555 n
Se2 C2 1.870350 1_555 n
Cl1 C3 1.730020 1_555 n
C1 N1 1.304350 1_555 n
C1 C2 1.447150 1_555 n
C1 N2 1.404770 1_555 n
C3 C2 1.385090 1_555 n
N2 C4 1.460910 1_555 n
C5 H5A 0.959490 1_555 n
C5 H5B 0.959020 1_555 n
C5 C4 1.548640 1_555 n
C4 H4 0.963740 1_555 n
